data_7153550
loop_
_publ_author_name
'Prasad, D. J. C.'
'Sekar, Govindasamy'

_publ_section_title
;
 An efficient copper-catalyzed synthesis of hexahydro-1H- phenothiazines
;
_journal_issue 24
_journal_name_full 'Organic &amp; Biomolecular Chemistry'
_journal_page_first 5091
_journal_page_last 5097
_journal_paper_doi 10.1039/b916664e
_journal_volume 7
_journal_year 2009
_chemical_formula_moiety 'C18 H19 N O2 S2'
_chemical_formula_sum 'C18 H19 N O2 S2'
_chemical_formula_weight 345.46
_chemical_name_systematic
;

?

;
_space_group_IT_number 14
_symmetry_cell_setting monoclinic
_symmetry_space_group_name_Hall '-P 2ybc'
_symmetry_space_group_name_H-M 'P 1 21/c 1'
_atom_sites_solution_hydrogens geom
_atom_sites_solution_primary direct
_atom_sites_solution_secondary difmap
_audit_creation_method SHELXL-97
_cell_angle_alpha 90.00
_cell_angle_beta 95.7070(10)
_cell_angle_gamma 90.00
_cell_formula_units_Z 4
_cell_length_a 13.5039(4)
_cell_length_b 12.3329(3)
_cell_length_c 10.3136(3)
_cell_measurement_reflns_used 4974
_cell_measurement_temperature 298(2)
_cell_measurement_theta_max 28.03
_cell_measurement_theta_min 2.58
_cell_volume 1709.14(8)
_computing_cell_refinement 'APEXII/SAINT (Bruker, 2004)'
_computing_data_collection 'APEX II,Bruker,2004'
_computing_data_reduction 'SAINT/XPREP (Bruker, 2004)'
_computing_molecular_graphics 'ORTEP3 (Farrugia, 1997) and Mercury (Bruno et al., 2002)'
_computing_publication_material 'SHELXL-97 (Sheldrick, 1997)'
_computing_structure_refinement 'SHELXL-97 (Sheldrick, 1997)'
_computing_structure_solution 'SHELXS-97 (Sheldrick, 1997)'
_diffrn_ambient_temperature 298(2)
_diffrn_measured_fraction_theta_full 0.961
_diffrn_measured_fraction_theta_max 0.961
_diffrn_measurement_device_type 'Bruker Apex II CCD area detector'
_diffrn_measurement_method 'phi and omega scans'
_diffrn_radiation_monochromator graphite
_diffrn_radiation_source 'fine-focus sealed tube'
_diffrn_radiation_type MoK\a
_diffrn_radiation_wavelength 0.71073
_diffrn_reflns_av_R_equivalents 0.0189
_diffrn_reflns_av_sigmaI/netI 0.0264
_diffrn_reflns_limit_h_max 17
_diffrn_reflns_limit_h_min -17
_diffrn_reflns_limit_k_max 16
_diffrn_reflns_limit_k_min -16
_diffrn_reflns_limit_l_max 13
_diffrn_reflns_limit_l_min -10
_diffrn_reflns_number 11807
_diffrn_reflns_theta_full 28.32
_diffrn_reflns_theta_max 28.32
_diffrn_reflns_theta_min 1.52
_exptl_absorpt_coefficient_mu 0.320
_exptl_absorpt_correction_T_max 0.9329
_exptl_absorpt_correction_T_min 0.8773
_exptl_absorpt_correction_type multi-scan
_exptl_absorpt_process_details 'SADABS (Bruker, 1999)'
_exptl_crystal_colour colourless
_exptl_crystal_density_diffrn 1.343
_exptl_crystal_density_method 'not measured'
_exptl_crystal_description Rectangular
_exptl_crystal_F_000 728
_exptl_crystal_size_max 0.42
_exptl_crystal_size_mid 0.28
_exptl_crystal_size_min 0.22
_refine_diff_density_max 0.356
_refine_diff_density_min -0.316
_refine_diff_density_rms 0.064
_refine_ls_extinction_method none
_refine_ls_goodness_of_fit_ref 0.970
_refine_ls_hydrogen_treatment constr
_refine_ls_matrix_type full
_refine_ls_number_parameters 209
_refine_ls_number_reflns 4106
_refine_ls_number_restraints 0
_refine_ls_restrained_S_all 0.970
_refine_ls_R_factor_all 0.0629
_refine_ls_R_factor_gt 0.0399
_refine_ls_shift/su_max 0.000
_refine_ls_shift/su_mean 0.000
_refine_ls_structure_factor_coef Fsqd
_refine_ls_weighting_details 'calc w=1/[\s^2^(Fo^2^)+(0.1000P)^2^+0.2650P] where P=(Fo^2^+2Fc^2^)/3'
_refine_ls_weighting_scheme calc
_refine_ls_wR_factor_gt 0.1224
_refine_ls_wR_factor_ref 0.1485
_reflns_number_gt 3009
_reflns_number_total 4106
_reflns_threshold_expression >2sigma(I)
_cod_data_source_file b916664esup1.cif
_cod_data_source_block new
_cod_depositor_comments
;
The following automatic conversions were performed:

'_symmetry_cell_setting' value 'Monoclinic' changed to 'monoclinic'
according to /home/saulius/struct/CIF-dictionaries/cif_core.dic
dictionary named 'cif_core.dic' version 2.4.2 from 2011-04-26.

Automatic conversion script
Id: cif_fix_values 1891 2012-01-12 08:04:46Z andrius 
;
_cod_original_sg_symbol_Hall '-P 2ybc '
_cod_original_sg_symbol_H-M P2(1)/c
_cod_database_code 7153550

loop_
_symmetry_equiv_pos_as_xyz
'x, y, z'
'-x, y+1/2, -z+1/2'
'-x, -y, -z'
'x, -y-1/2, z-1/2'

loop_
_atom_site_label
_atom_site_type_symbol
_atom_site_fract_x
_atom_site_fract_y
_atom_site_fract_z
_atom_site_U_iso_or_equiv
_atom_site_adp_type
_atom_site_occupancy
_atom_site_symmetry_multiplicity
_atom_site_calc_flag
_atom_site_refinement_flags
C1 C 0.42780(16) 0.16099(16) 0.3297(2) 0.0465(5) Uani 1 1 d .
H1 H 0.4712 0.1342 0.4047 0.056 Uiso 1 1 calc R
C2 C 0.48893(19) 0.23196(18) 0.2470(3) 0.0567(6) Uani 1 1 d .
H2A H 0.5378 0.2736 0.3014 0.068 Uiso 1 1 calc R
H2B H 0.4465 0.2815 0.1937 0.068 Uiso 1 1 calc R
C3 C 0.54015(18) 0.1510(2) 0.1613(3) 0.0577(6) Uani 1 1 d .
H3A H 0.5251 0.1685 0.0698 0.069 Uiso 1 1 calc R
H3B H 0.6118 0.1528 0.1823 0.069 Uiso 1 1 calc R
C4 C 0.49863(17) 0.03827(19) 0.1913(3) 0.0532(6) Uani 1 1 d .
H4A H 0.4893 -0.0064 0.1136 0.064 Uiso 1 1 calc R
H4B H 0.5418 0.0008 0.2575 0.064 Uiso 1 1 calc R
C5 C 0.39980(15) 0.06783(16) 0.2404(2) 0.0417(5) Uani 1 1 d .
H5 H 0.3565 0.0962 0.1662 0.050 Uiso 1 1 calc R
C6 C 0.30742(14) -0.00004(15) 0.42604(18) 0.0358(4) Uani 1 1 d .
C7 C 0.29029(17) -0.08882(17) 0.5042(2) 0.0473(5) Uani 1 1 d .
H7 H 0.3105 -0.1575 0.4807 0.057 Uiso 1 1 calc R
C8 C 0.24348(19) -0.0757(2) 0.6165(2) 0.0588(6) Uani 1 1 d .
H8 H 0.2297 -0.1358 0.6662 0.071 Uiso 1 1 calc R
C9 C 0.2172(2) 0.0267(2) 0.6545(2) 0.0629(7) Uani 1 1 d .
H9 H 0.1836 0.0355 0.7283 0.075 Uiso 1 1 calc R
C10 C 0.24053(18) 0.11553(19) 0.5841(2) 0.0526(5) Uani 1 1 d .
H10 H 0.2260 0.1845 0.6133 0.063 Uiso 1 1 calc R
C11 C 0.28545(15) 0.10407(15) 0.46970(19) 0.0391(4) Uani 1 1 d .
C12 C 0.16968(14) 0.00799(16) 0.1462(2) 0.0387(4) Uani 1 1 d .
C13 C 0.16856(16) 0.06130(18) 0.0291(2) 0.0475(5) Uani 1 1 d .
H13 H 0.2171 0.0468 -0.0264 0.057 Uiso 1 1 calc R
C14 C 0.09479(18) 0.1367(2) -0.0060(2) 0.0563(6) Uani 1 1 d .
H14 H 0.0939 0.1720 -0.0858 0.068 Uiso 1 1 calc R
C15 C 0.02297(17) 0.16027(19) 0.0751(3) 0.0562(6) Uani 1 1 d .
C16 C 0.02529(17) 0.1055(2) 0.1926(3) 0.0598(7) Uani 1 1 d .
H16 H -0.0228 0.1207 0.2485 0.072 Uiso 1 1 calc R
C17 C 0.09707(16) 0.0291(2) 0.2285(2) 0.0508(5) Uani 1 1 d .
H17 H 0.0968 -0.0079 0.3070 0.061 Uiso 1 1 calc R
C18 C -0.0552(2) 0.2445(3) 0.0361(4) 0.0904(10) Uani 1 1 d .
H18A H -0.0275 0.3155 0.0517 0.136 Uiso 1 1 calc R
H18B H -0.1106 0.2349 0.0865 0.136 Uiso 1 1 calc R
H18C H -0.0773 0.2367 -0.0548 0.136 Uiso 1 1 calc R
N1 N 0.34432(12) -0.01951(12) 0.30129(16) 0.0371(4) Uani 1 1 d .
O1 O 0.31898(12) -0.10432(13) 0.08317(15) 0.0542(4) Uani 1 1 d .
O2 O 0.22421(12) -0.17313(11) 0.25816(16) 0.0553(4) Uani 1 1 d .
S1 S 0.26571(4) -0.08431(4) 0.19306(5) 0.04036(17) Uani 1 1 d .
S2 S 0.31953(4) 0.22199(4) 0.38764(6) 0.04909(19) Uani 1 1 d .

loop_
_atom_site_aniso_label
_atom_site_aniso_U_11
_atom_site_aniso_U_22
_atom_site_aniso_U_33
_atom_site_aniso_U_23
_atom_site_aniso_U_13
_atom_site_aniso_U_12
C1 0.0492(12) 0.0383(10) 0.0524(12) -0.0011(9) 0.0077(10) -0.0055(9)
C2 0.0579(14) 0.0447(12) 0.0693(16) 0.0001(11) 0.0161(12) -0.0156(10)
C3 0.0487(13) 0.0609(14) 0.0657(15) 0.0042(12) 0.0174(11) -0.0075(11)
C4 0.0490(13) 0.0493(12) 0.0633(15) -0.0059(10) 0.0158(11) -0.0016(10)
C5 0.0436(11) 0.0358(9) 0.0464(11) -0.0019(8) 0.0076(9) -0.0027(8)
C6 0.0360(10) 0.0348(9) 0.0354(9) 0.0025(7) -0.0029(8) -0.0041(7)
C7 0.0520(13) 0.0391(10) 0.0485(12) 0.0076(9) -0.0067(10) -0.0073(9)
C8 0.0702(16) 0.0602(14) 0.0441(12) 0.0146(11) -0.0036(11) -0.0205(12)
C9 0.0771(17) 0.0729(17) 0.0404(12) 0.0024(11) 0.0139(12) -0.0147(13)
C10 0.0664(15) 0.0508(12) 0.0415(11) -0.0064(9) 0.0101(10) -0.0047(10)
C11 0.0425(11) 0.0375(9) 0.0368(10) -0.0008(8) 0.0010(8) -0.0036(8)
C12 0.0337(10) 0.0396(10) 0.0425(11) -0.0097(8) 0.0019(8) -0.0022(7)
C13 0.0448(12) 0.0542(12) 0.0440(12) -0.0046(9) 0.0066(9) 0.0061(9)
C14 0.0570(14) 0.0584(13) 0.0520(13) 0.0040(11) -0.0013(11) 0.0072(11)
C15 0.0427(12) 0.0533(13) 0.0701(16) -0.0146(11) -0.0059(11) 0.0073(10)
C16 0.0372(12) 0.0786(17) 0.0648(16) -0.0179(13) 0.0112(11) 0.0056(11)
C17 0.0413(12) 0.0630(14) 0.0492(12) -0.0035(10) 0.0094(10) -0.0019(10)
C18 0.0732(19) 0.084(2) 0.110(3) -0.0146(19) -0.0095(18) 0.0374(17)
N1 0.0387(9) 0.0304(7) 0.0419(9) -0.0038(6) 0.0023(7) -0.0016(6)
O1 0.0548(9) 0.0558(9) 0.0520(9) -0.0193(7) 0.0060(7) 0.0092(7)
O2 0.0680(10) 0.0326(7) 0.0634(10) -0.0043(7) -0.0032(8) -0.0130(7)
S1 0.0442(3) 0.0306(2) 0.0458(3) -0.00938(19) 0.0022(2) -0.00021(18)
S2 0.0643(4) 0.0296(3) 0.0558(4) 0.0003(2) 0.0184(3) 0.0019(2)

loop_
_atom_type_symbol
_atom_type_description
_atom_type_scat_dispersion_real
_atom_type_scat_dispersion_imag
_atom_type_scat_source
C C 0.0033 0.0016 'International Tables Vol C Tables 4.2.6.8 and 6.1.1.4'
H H 0.0000 0.0000 'International Tables Vol C Tables 4.2.6.8 and 6.1.1.4'
N N 0.0061 0.0033 'International Tables Vol C Tables 4.2.6.8 and 6.1.1.4'
O O 0.0106 0.0060 'International Tables Vol C Tables 4.2.6.8 and 6.1.1.4'
S S 0.1246 0.1234 'International Tables Vol C Tables 4.2.6.8 and 6.1.1.4'

loop_
_geom_angle_atom_site_label_1
_geom_angle_atom_site_label_2
_geom_angle_atom_site_label_3
_geom_angle
C5 C1 C2 102.37(17)
C5 C1 S2 111.19(15)
C2 C1 S2 116.73(16)
C5 C1 H1 108.7
C2 C1 H1 108.7
S2 C1 H1 108.7
C1 C2 C3 104.37(17)
C1 C2 H2A 110.9
C3 C2 H2A 110.9
C1 C2 H2B 110.9
C3 C2 H2B 110.9
H2A C2 H2B 108.9
C4 C3 C2 106.03(17)
C4 C3 H3A 110.5
C2 C3 H3A 110.5
C4 C3 H3B 110.5
C2 C3 H3B 110.5
H3A C3 H3B 108.7
C5 C4 C3 101.51(18)
C5 C4 H4A 111.5
C3 C4 H4A 111.5
C5 C4 H4B 111.5
C3 C4 H4B 111.5
H4A C4 H4B 109.3
N1 C5 C1 113.77(16)
N1 C5 C4 117.63(17)
C1 C5 C4 102.31(17)
N1 C5 H5 107.5
C1 C5 H5 107.5
C4 C5 H5 107.5
C7 C6 C11 118.78(18)
C7 C6 N1 118.46(17)
C11 C6 N1 122.73(16)
C8 C7 C6 120.6(2)
C8 C7 H7 119.7
C6 C7 H7 119.7
C9 C8 C7 119.8(2)
C9 C8 H8 120.1
C7 C8 H8 120.1
C10 C9 C8 120.2(2)
C10 C9 H9 119.9
C8 C9 H9 119.9
C9 C10 C11 120.9(2)
C9 C10 H10 119.5
C11 C10 H10 119.5
C10 C11 C6 119.40(18)
C10 C11 S2 118.73(16)
C6 C11 S2 121.78(15)
C13 C12 C17 120.2(2)
C13 C12 S1 119.67(15)
C17 C12 S1 120.14(17)
C12 C13 C14 119.7(2)
C12 C13 H13 120.1
C14 C13 H13 120.1
C15 C14 C13 121.1(2)
C15 C14 H14 119.5
C13 C14 H14 119.5
C14 C15 C16 118.3(2)
C14 C15 C18 120.1(3)
C16 C15 C18 121.6(2)
C17 C16 C15 121.6(2)
C17 C16 H16 119.2
C15 C16 H16 119.2
C16 C17 C12 119.1(2)
C16 C17 H17 120.4
C12 C17 H17 120.4
C15 C18 H18A 109.5
C15 C18 H18B 109.5
H18A C18 H18B 109.5
C15 C18 H18C 109.5
H18A C18 H18C 109.5
H18B C18 H18C 109.5
C6 N1 C5 119.24(14)
C6 N1 S1 115.03(12)
C5 N1 S1 112.27(13)
O1 S1 O2 119.64(9)
O1 S1 N1 106.14(9)
O2 S1 N1 107.85(9)
O1 S1 C12 108.13(10)
O2 S1 C12 108.23(10)
N1 S1 C12 106.08(8)
C11 S2 C1 94.23(9)

loop_
_geom_bond_atom_site_label_1
_geom_bond_atom_site_label_2
_geom_bond_distance
C1 C5 1.497(3)
C1 C2 1.522(3)
C1 S2 1.798(2)
C1 H1 0.9800
C2 C3 1.542(3)
C2 H2A 0.9700
C2 H2B 0.9700
C3 C4 1.542(3)
C3 H3A 0.9700
C3 H3B 0.9700
C4 C5 1.518(3)
C4 H4A 0.9700
C4 H4B 0.9700
C5 N1 1.486(2)
C5 H5 0.9800
C6 C7 1.393(3)
C6 C11 1.402(3)
C6 N1 1.445(2)
C7 C8 1.383(3)
C7 H7 0.9300
C8 C9 1.380(4)
C8 H8 0.9300
C9 C10 1.368(3)
C9 H9 0.9300
C10 C11 1.386(3)
C10 H10 0.9300
C11 S2 1.766(2)
C12 C13 1.374(3)
C12 C17 1.384(3)
C12 S1 1.757(2)
C13 C14 1.384(3)
C13 H13 0.9300
C14 C15 1.373(3)
C14 H14 0.9300
C15 C16 1.385(4)
C15 C18 1.507(3)
C16 C17 1.376(3)
C16 H16 0.9300
C17 H17 0.9300
C18 H18A 0.9600
C18 H18B 0.9600
C18 H18C 0.9600
N1 S1 1.6661(16)
O1 S1 1.4230(15)
O2 S1 1.4282(15)

loop_
_geom_torsion_atom_site_label_1
_geom_torsion_atom_site_label_2
_geom_torsion_atom_site_label_3
_geom_torsion_atom_site_label_4
_geom_torsion
C5 C1 C2 C3 -32.0(2)
S2 C1 C2 C3 -153.66(17)
C1 C2 C3 C4 4.7(3)
C2 C3 C4 C5 23.9(2)
C2 C1 C5 N1 175.94(17)
S2 C1 C5 N1 -58.7(2)
C2 C1 C5 C4 48.0(2)
S2 C1 C5 C4 173.38(15)
C3 C4 C5 N1 -169.71(19)
C3 C4 C5 C1 -44.3(2)
C11 C6 C7 C8 6.3(3)
N1 C6 C7 C8 -171.85(19)
C6 C7 C8 C9 -2.8(3)
C7 C8 C9 C10 -2.3(4)
C8 C9 C10 C11 3.8(4)
C9 C10 C11 C6 -0.1(3)
C9 C10 C11 S2 -176.77(19)
C7 C6 C11 C10 -4.8(3)
N1 C6 C11 C10 173.23(18)
C7 C6 C11 S2 171.69(15)
N1 C6 C11 S2 -10.3(3)
C17 C12 C13 C14 0.4(3)
S1 C12 C13 C14 -177.86(17)
C12 C13 C14 C15 0.7(4)
C13 C14 C15 C16 -0.8(4)
C13 C14 C15 C18 178.6(2)
C14 C15 C16 C17 -0.1(4)
C18 C15 C16 C17 -179.6(2)
C15 C16 C17 C12 1.2(4)
C13 C12 C17 C16 -1.3(3)
S1 C12 C17 C16 176.92(18)
C7 C6 N1 C5 -156.07(18)
C11 C6 N1 C5 25.9(3)
C7 C6 N1 S1 66.1(2)
C11 C6 N1 S1 -111.93(18)
C1 C5 N1 C6 11.0(2)
C4 C5 N1 C6 130.6(2)
C1 C5 N1 S1 149.88(15)
C4 C5 N1 S1 -90.6(2)
C6 N1 S1 O1 -174.62(13)
C5 N1 S1 O1 44.68(15)
C6 N1 S1 O2 -45.27(15)
C5 N1 S1 O2 174.04(13)
C6 N1 S1 C12 70.51(14)
C5 N1 S1 C12 -70.19(14)
C13 C12 S1 O1 -11.5(2)
C17 C12 S1 O1 170.21(16)
C13 C12 S1 O2 -142.51(17)
C17 C12 S1 O2 39.24(19)
C13 C12 S1 N1 101.97(18)
C17 C12 S1 N1 -76.28(18)
C10 C11 S2 C1 146.45(18)
C6 C11 S2 C1 -30.09(18)
C5 C1 S2 C11 62.77(16)
C2 C1 S2 C11 179.68(18)
